data_7053676
loop_
_publ_author_name
'Sun, Mingtai'
'Mu, Ying'
'Wu, Qiaolin'
'Gao, Wei'
'Ye, Ling'

_publ_section_title
;
 Synthesis, structures and ethylene polymerization behavior of
 half-metallocene chromium(iii) catalysts bearing salicylaldiminato
 ligands
;
_journal_issue 12
_journal_name_full 'New Journal of Chemistry'
_journal_page_first 2979
_journal_paper_doi 10.1039/c0nj00439a
_journal_volume 34
_journal_year 2010
_chemical_formula_sum 'C21 H21 Cl Cr N O'
_chemical_formula_weight 390.84
_chemical_name_systematic
;
?
;
_space_group_IT_number 61
_symmetry_cell_setting orthorhombic
_symmetry_space_group_name_Hall '-P 2ac 2ab'
_symmetry_space_group_name_H-M 'P b c a'
_atom_sites_solution_hydrogens geom
_atom_sites_solution_primary direct
_atom_sites_solution_secondary difmap
_audit_creation_method SHELXL-97
_cell_angle_alpha 90.00
_cell_angle_beta 90.00
_cell_angle_gamma 90.00
_cell_formula_units_Z 8
_cell_length_a 12.378(3)
_cell_length_b 16.829(3)
_cell_length_c 17.805(4)
_cell_measurement_temperature 293(2)
_cell_volume 3708.9(14)
_computing_cell_refinement 'RAPID AUTO'
_computing_data_collection 'RAPID AUTO'
_computing_data_reduction 'RAPID AUTO'
_computing_molecular_graphics 'Bruker SHELXTL'
_computing_publication_material 'Bruker SHELXTL'
_computing_structure_refinement 'SHELXL-97 (Sheldrick, 1997)'
_computing_structure_solution 'SHELXS-97 (Sheldrick, 1990)'
_diffrn_ambient_temperature 293(2)
_diffrn_measured_fraction_theta_full 0.996
_diffrn_measured_fraction_theta_max 0.996
_diffrn_measurement_device_type 'Rigaku R-AXIS RAPID IP diffractometer'
_diffrn_measurement_method 'Oscillation scans'
_diffrn_radiation_monochromator graphite
_diffrn_radiation_source 'fine-focus sealed tube'
_diffrn_radiation_type MoK\a
_diffrn_radiation_wavelength 0.71073
_diffrn_reflns_av_R_equivalents 0.0328
_diffrn_reflns_av_sigmaI/netI 0.0209
_diffrn_reflns_limit_h_max 16
_diffrn_reflns_limit_h_min -16
_diffrn_reflns_limit_k_max 16
_diffrn_reflns_limit_k_min -21
_diffrn_reflns_limit_l_max 23
_diffrn_reflns_limit_l_min -23
_diffrn_reflns_number 27958
_diffrn_reflns_theta_full 27.47
_diffrn_reflns_theta_max 27.47
_diffrn_reflns_theta_min 3.07
_exptl_absorpt_coefficient_mu 0.769
_exptl_absorpt_correction_type none
_exptl_crystal_colour green
_exptl_crystal_density_diffrn 1.400
_exptl_crystal_density_method 'not measured'
_exptl_crystal_description block
_exptl_crystal_F_000 1624
_exptl_crystal_size_max 0.12
_exptl_crystal_size_mid 0.11
_exptl_crystal_size_min 0.10
_refine_diff_density_max 0.329
_refine_diff_density_min -0.338
_refine_diff_density_rms 0.048
_refine_ls_extinction_method none
_refine_ls_goodness_of_fit_ref 1.077
_refine_ls_hydrogen_treatment constr
_refine_ls_matrix_type full
_refine_ls_number_parameters 228
_refine_ls_number_reflns 4231
_refine_ls_number_restraints 0
_refine_ls_restrained_S_all 1.077
_refine_ls_R_factor_all 0.0409
_refine_ls_R_factor_gt 0.0319
_refine_ls_shift/su_max 0.001
_refine_ls_shift/su_mean 0.000
_refine_ls_structure_factor_coef Fsqd
_refine_ls_weighting_details 'calc w=1/[\s^2^(Fo^2^)+(0.0426P)^2^+1.3188P] where P=(Fo^2^+2Fc^2^)/3'
_refine_ls_weighting_scheme calc
_refine_ls_wR_factor_gt 0.0831
_refine_ls_wR_factor_ref 0.0872
_reflns_number_gt 3498
_reflns_number_total 4231
_reflns_threshold_expression >2sigma(I)
_cod_data_source_file c0nj00439a.txt
_cod_data_source_block complex_1
_cod_depositor_comments
;
The following automatic conversions were performed:

'_symmetry_cell_setting' value 'Orthorhombic' changed to
'orthorhombic' according to
/home/saulius/struct/CIF-dictionaries/cif_core.dic dictionary named
'cif_core.dic' version 2.4.2 from 2011-04-26.

Automatic conversion script
Id: cif_fix_values 1891 2012-01-12 08:04:46Z andrius 
;
_cod_original_cell_volume 3709.1(13)
_cod_original_sg_symbol_H-M 'Pbca '
_cod_database_code 7053676

loop_
_symmetry_equiv_pos_as_xyz
'x, y, z'
'-x+1/2, -y, z+1/2'
'-x, y+1/2, -z+1/2'
'x+1/2, -y+1/2, -z'
'-x, -y, -z'
'x-1/2, y, -z-1/2'
'x, -y-1/2, z-1/2'
'-x-1/2, y-1/2, z'

loop_
_atom_site_label
_atom_site_type_symbol
_atom_site_fract_x
_atom_site_fract_y
_atom_site_fract_z
_atom_site_U_iso_or_equiv
_atom_site_adp_type
_atom_site_occupancy
_atom_site_symmetry_multiplicity
_atom_site_calc_flag
_atom_site_refinement_flags
Cr1 Cr 0.19554(2) 0.082060(15) 0.483926(14) 0.02557(9) Uani 1 1 d .
Cl1 Cl 0.07304(4) 0.16262(3) 0.42320(3) 0.04199(13) Uani 1 1 d .
O1 O 0.15404(10) 0.10427(8) 0.58508(6) 0.0351(3) Uani 1 1 d .
N1 N 0.30763(11) 0.17026(9) 0.48831(8) 0.0308(3) Uani 1 1 d .
C1 C 0.2688(2) -0.03645(13) 0.50766(13) 0.0529(6) Uani 1 1 d .
H1 H 0.3137 -0.0504 0.5510 0.064 Uiso 1 1 calc R
C2 C 0.15751(19) -0.04701(12) 0.50139(14) 0.0519(5) Uani 1 1 d .
H2 H 0.1101 -0.0686 0.5405 0.062 Uiso 1 1 calc R
C3 C 0.1269(2) -0.02795(13) 0.43008(16) 0.0598(6) Uani 1 1 d .
H3 H 0.0537 -0.0331 0.4098 0.072 Uiso 1 1 calc R
C4 C 0.2170(2) -0.00618(14) 0.38952(12) 0.0598(7) Uani 1 1 d .
H4 H 0.2184 0.0066 0.3358 0.072 Uiso 1 1 calc R
C5 C 0.30615(18) -0.01202(13) 0.43582(16) 0.0573(6) Uani 1 1 d .
H5 H 0.3817 -0.0046 0.4209 0.069 Uiso 1 1 calc R
C6 C 0.17935(13) 0.16215(10) 0.63095(9) 0.0291(3) Uani 1 1 d .
C7 C 0.25342(14) 0.22288(10) 0.61088(9) 0.0312(4) Uani 1 1 d .
C8 C 0.27433(16) 0.28624(12) 0.66068(11) 0.0412(4) Uani 1 1 d .
H8 H 0.3225 0.3261 0.6468 0.049 Uiso 1 1 calc R
C9 C 0.22477(19) 0.28964(13) 0.72876(11) 0.0492(5) Uani 1 1 d .
H9 H 0.2366 0.3326 0.7605 0.059 Uiso 1 1 calc R
C10 C 0.15643(17) 0.22852(12) 0.75048(11) 0.0445(5) Uani 1 1 d .
H10 H 0.1245 0.2309 0.7977 0.053 Uiso 1 1 calc R
C11 C 0.13363(14) 0.16380(11) 0.70467(9) 0.0330(4) Uani 1 1 d .
C12 C 0.31349(13) 0.22169(11) 0.54169(10) 0.0321(4) Uani 1 1 d .
H12 H 0.3624 0.2630 0.5347 0.039 Uiso 1 1 calc R
C13 C 0.06478(14) 0.09800(11) 0.73323(9) 0.0332(4) Uani 1 1 d .
C14 C -0.02409(17) 0.11427(13) 0.77886(11) 0.0471(5) Uani 1 1 d .
H14 H -0.0420 0.1668 0.7893 0.056 Uiso 1 1 calc R
C15 C -0.08589(17) 0.05396(16) 0.80878(13) 0.0555(6) Uani 1 1 d .
H15 H -0.1440 0.0663 0.8398 0.067 Uiso 1 1 calc R
C16 C -0.06258(17) -0.02391(14) 0.79330(11) 0.0498(5) Uani 1 1 d .
H16 H -0.1053 -0.0643 0.8130 0.060 Uiso 1 1 calc R
C17 C 0.02515(17) -0.04203(13) 0.74810(11) 0.0455(5) Uani 1 1 d .
H17 H 0.0417 -0.0948 0.7375 0.055 Uiso 1 1 calc R
C18 C 0.08797(16) 0.01830(12) 0.71880(10) 0.0392(4) Uani 1 1 d .
H18 H 0.1470 0.0055 0.6888 0.047 Uiso 1 1 calc R
C19 C 0.38312(16) 0.18207(12) 0.42355(11) 0.0422(5) Uani 1 1 d .
H19 H 0.3610 0.1457 0.3834 0.051 Uiso 1 1 calc R
C20 C 0.3782(2) 0.26602(15) 0.39237(13) 0.0646(7) Uani 1 1 d .
H20A H 0.3041 0.2815 0.3862 0.097 Uiso 1 1 calc R
H20B H 0.4142 0.2678 0.3446 0.097 Uiso 1 1 calc R
H20C H 0.4132 0.3018 0.4266 0.097 Uiso 1 1 calc R
C21 C 0.49679(18) 0.15943(16) 0.44710(16) 0.0672(7) Uani 1 1 d .
H21A H 0.5214 0.1952 0.4854 0.101 Uiso 1 1 calc R
H21B H 0.5441 0.1626 0.4045 0.101 Uiso 1 1 calc R
H21C H 0.4968 0.1061 0.4663 0.101 Uiso 1 1 calc R

loop_
_atom_site_aniso_label
_atom_site_aniso_U_11
_atom_site_aniso_U_22
_atom_site_aniso_U_33
_atom_site_aniso_U_23
_atom_site_aniso_U_13
_atom_site_aniso_U_12
Cr1 0.02731(14) 0.02501(15) 0.02440(14) -0.00206(10) 0.00126(10) -0.00193(10)
Cl1 0.0393(2) 0.0404(3) 0.0462(3) 0.0078(2) -0.00233(19) 0.00598(19)
O1 0.0428(7) 0.0368(7) 0.0256(6) -0.0058(5) 0.0049(5) -0.0110(6)
N1 0.0290(7) 0.0311(7) 0.0322(7) -0.0020(6) 0.0023(6) -0.0038(6)
C1 0.0664(14) 0.0384(11) 0.0540(12) -0.0060(10) -0.0184(11) 0.0206(10)
C2 0.0596(13) 0.0264(10) 0.0697(14) -0.0002(10) 0.0212(11) -0.0030(9)
C3 0.0583(13) 0.0343(11) 0.0866(18) -0.0211(11) -0.0248(13) 0.0009(10)
C4 0.105(2) 0.0385(12) 0.0356(10) -0.0121(9) -0.0003(12) 0.0127(13)
C5 0.0465(12) 0.0363(11) 0.0890(18) -0.0162(11) 0.0282(12) 0.0007(9)
C6 0.0295(8) 0.0315(9) 0.0263(8) -0.0027(7) -0.0031(6) 0.0036(7)
C7 0.0330(8) 0.0299(8) 0.0307(8) -0.0021(7) -0.0034(7) 0.0015(7)
C8 0.0485(11) 0.0344(10) 0.0407(10) -0.0068(8) -0.0041(8) -0.0045(8)
C9 0.0682(14) 0.0386(11) 0.0406(10) -0.0162(9) -0.0029(10) -0.0031(10)
C10 0.0569(12) 0.0470(11) 0.0298(8) -0.0104(8) 0.0047(8) 0.0028(10)
C11 0.0350(9) 0.0371(9) 0.0270(8) -0.0029(7) -0.0003(7) 0.0060(7)
C12 0.0297(8) 0.0299(9) 0.0368(9) -0.0019(7) 0.0003(7) -0.0059(7)
C13 0.0352(9) 0.0417(10) 0.0227(7) 0.0014(7) -0.0003(7) 0.0054(7)
C14 0.0496(11) 0.0479(12) 0.0438(11) 0.0067(9) 0.0140(9) 0.0137(9)
C15 0.0460(11) 0.0684(15) 0.0520(12) 0.0148(11) 0.0190(10) 0.0100(11)
C16 0.0481(11) 0.0585(14) 0.0430(11) 0.0161(10) 0.0007(9) -0.0076(10)
C17 0.0574(12) 0.0423(11) 0.0367(9) 0.0027(9) -0.0003(9) -0.0007(9)
C18 0.0420(10) 0.0454(11) 0.0301(8) -0.0017(8) 0.0041(7) 0.0039(8)
C19 0.0441(10) 0.0432(11) 0.0394(10) -0.0103(8) 0.0146(8) -0.0148(9)
C20 0.0940(18) 0.0534(14) 0.0463(12) 0.0038(11) 0.0166(12) -0.0244(13)
C21 0.0379(11) 0.0771(17) 0.0865(18) -0.0288(15) 0.0195(12) -0.0050(11)

loop_
_atom_type_symbol
_atom_type_description
_atom_type_scat_dispersion_real
_atom_type_scat_dispersion_imag
_atom_type_scat_source
C C 0.0033 0.0016 'International Tables Vol C Tables 4.2.6.8 and 6.1.1.4'
H H 0.0000 0.0000 'International Tables Vol C Tables 4.2.6.8 and 6.1.1.4'
N N 0.0061 0.0033 'International Tables Vol C Tables 4.2.6.8 and 6.1.1.4'
O O 0.0106 0.0060 'International Tables Vol C Tables 4.2.6.8 and 6.1.1.4'
Cl Cl 0.1484 0.1585 'International Tables Vol C Tables 4.2.6.8 and 6.1.1.4'
Cr Cr 0.3209 0.6236 'International Tables Vol C Tables 4.2.6.8 and 6.1.1.4'

loop_
_geom_angle_atom_site_label_1
_geom_angle_atom_site_label_2
_geom_angle_atom_site_label_3
_geom_angle
O1 Cr1 N1 90.25(5)
O1 Cr1 C1 96.06(7)
N1 Cr1 C1 111.58(8)
O1 Cr1 C2 90.13(7)
N1 Cr1 C2 147.60(8)
C1 Cr1 C2 36.28(9)
O1 Cr1 C3 117.46(9)
N1 Cr1 C3 150.93(9)
C1 Cr1 C3 59.93(9)
C2 Cr1 C3 35.31(9)
O1 Cr1 C4 149.56(8)
N1 Cr1 C4 115.36(8)
C1 Cr1 C4 60.36(8)
C2 Cr1 C4 59.43(9)
C3 Cr1 C4 35.57(9)
O1 Cr1 C5 131.07(9)
N1 Cr1 C5 96.46(7)
C1 Cr1 C5 36.87(9)
C2 Cr1 C5 60.13(8)
C3 Cr1 C5 59.42(9)
C4 Cr1 C5 35.58(9)
O1 Cr1 Cl1 98.65(4)
N1 Cr1 Cl1 92.15(5)
C1 Cr1 Cl1 151.95(6)
C2 Cr1 Cl1 119.78(7)
C3 Cr1 Cl1 92.05(6)
C4 Cr1 Cl1 96.61(7)
C5 Cr1 Cl1 129.26(8)
C6 O1 Cr1 132.03(11)
C12 N1 C19 116.37(15)
C12 N1 Cr1 123.88(12)
C19 N1 Cr1 119.55(11)
C2 C1 C5 106.6(2)
C2 C1 Cr1 72.36(12)
C5 C1 Cr1 72.73(12)
C3 C2 C1 108.6(2)
C3 C2 Cr1 72.63(13)
C1 C2 Cr1 71.36(12)
C2 C3 C4 109.0(2)
C2 C3 Cr1 72.07(12)
C4 C3 Cr1 72.51(13)
C3 C4 C5 108.3(2)
C3 C4 Cr1 71.91(12)
C5 C4 Cr1 72.33(12)
C4 C5 C1 107.3(2)
C4 C5 Cr1 72.09(12)
C1 C5 Cr1 70.40(12)
O1 C6 C7 122.24(14)
O1 C6 C11 119.50(15)
C7 C6 C11 118.23(15)
C8 C7 C6 120.31(16)
C8 C7 C12 116.99(16)
C6 C7 C12 122.65(15)
C9 C8 C7 120.62(19)
C8 C9 C10 119.51(18)
C9 C10 C11 122.78(18)
C10 C11 C6 118.28(17)
C10 C11 C13 119.95(16)
C6 C11 C13 121.76(15)
N1 C12 C7 127.75(16)
C14 C13 C18 117.27(18)
C14 C13 C11 120.34(17)
C18 C13 C11 122.34(16)
C15 C14 C13 121.2(2)
C16 C15 C14 120.65(19)
C15 C16 C17 119.5(2)
C18 C17 C16 119.9(2)
C17 C18 C13 121.41(18)
N1 C19 C21 109.44(18)
N1 C19 C20 112.31(17)
C21 C19 C20 111.8(2)

loop_
_geom_bond_atom_site_label_1
_geom_bond_atom_site_label_2
_geom_bond_distance
Cr1 O1 1.9099(12)
Cr1 N1 2.0334(15)
Cr1 C1 2.231(2)
Cr1 C2 2.244(2)
Cr1 C3 2.251(2)
Cr1 C4 2.259(2)
Cr1 C5 2.262(2)
Cr1 Cl1 2.3035(6)
O1 C6 1.309(2)
N1 C12 1.287(2)
N1 C19 1.497(2)
C1 C2 1.394(3)
C1 C5 1.421(3)
C2 C3 1.363(3)
C3 C4 1.378(4)
C4 C5 1.381(3)
C6 C7 1.419(2)
C6 C11 1.430(2)
C7 C8 1.411(2)
C7 C12 1.439(2)
C8 C9 1.360(3)
C9 C10 1.387(3)
C10 C11 1.390(3)
C11 C13 1.487(3)
C13 C14 1.395(2)
C13 C18 1.396(3)
C14 C15 1.378(3)
C15 C16 1.370(3)
C16 C17 1.386(3)
C17 C18 1.381(3)
C19 C21 1.517(3)
C19 C20 1.519(3)
